data_4037235
loop_
_publ_author_name
'Koley, Suvajit'
'Chanda, Tanmoy'
'Samai, Subhasis'
'Singh, Maya Shankar'

_publ_section_title
;
 Switching Selectivity of \a-Enolic Dithioesters: One Pot Access to
 Functionalized 1,2- and 1,3-Dithioles.
;
_journal_issue 23
_journal_name_full 'The Journal of organic chemistry'
_journal_page_first 11594
_journal_page_last 11602
_journal_paper_doi 10.1021/acs.joc.6b01802
_journal_volume 81
_journal_year 2016
_chemical_formula_sum 'C19 H14 O2 S3'
_chemical_formula_weight 370.50
_space_group_IT_number 61
_space_group_name_Hall '-P 2ac 2ab'
_space_group_name_H-M_alt 'P b c a'
_symmetry_cell_setting orthorhombic
_symmetry_space_group_name_H-M 'P b c a'
_atom_sites_solution_hydrogens geom
_atom_sites_solution_primary direct
_atom_sites_solution_secondary difmap
_audit_creation_method SHELXL-97
_cell_angle_alpha 90.000(5)
_cell_angle_beta 90.000(5)
_cell_angle_gamma 90.000(5)
_cell_formula_units_Z 8
_cell_length_a 12.232(5)
_cell_length_b 8.022(5)
_cell_length_c 35.840(5)
_cell_measurement_temperature 293(2)
_cell_volume 3517(3)
_computing_structure_refinement 'SHELXL-97 (Sheldrick, 1997)'
_diffrn_ambient_temperature 293(2)
_diffrn_measured_fraction_theta_full 0.999
_diffrn_measured_fraction_theta_max 0.864
_diffrn_radiation_monochromator graphite
_diffrn_radiation_source 'fine-focus sealed tube'
_diffrn_radiation_type MoK\a
_diffrn_radiation_wavelength 0.71073
_diffrn_reflns_av_R_equivalents 0.1406
_diffrn_reflns_av_sigmaI/netI 0.2649
_diffrn_reflns_limit_h_max 11
_diffrn_reflns_limit_h_min -16
_diffrn_reflns_limit_k_max 10
_diffrn_reflns_limit_k_min -10
_diffrn_reflns_limit_l_max 45
_diffrn_reflns_limit_l_min -48
_diffrn_reflns_number 10366
_diffrn_reflns_theta_full 25.00
_diffrn_reflns_theta_max 29.04
_diffrn_reflns_theta_min 3.09
_exptl_absorpt_coefficient_mu 0.430
_exptl_absorpt_correction_T_max 1.00000
_exptl_absorpt_correction_T_min 0.81836
_exptl_absorpt_correction_type multi-scan
_exptl_absorpt_process_details
;
CrysAlisPro, Agilent Technologies,
Version 1.171.34.49 (release 20-01-2011 CrysAlis171 .NET)
(compiled Jan 20 2011,15:58:25)
Empirical absorption correction using spherical harmonics,
 implemented in SCALE3 ABSPACK scaling algorithm.
;
_exptl_crystal_colour yellow
_exptl_crystal_density_diffrn 1.399
_exptl_crystal_density_method 'not measured'
_exptl_crystal_description orthorhombic
_exptl_crystal_F_000 1536
_refine_diff_density_max 0.284
_refine_diff_density_min -0.280
_refine_diff_density_rms 0.062
_refine_ls_extinction_method none
_refine_ls_goodness_of_fit_ref 0.904
_refine_ls_hydrogen_treatment mixed
_refine_ls_matrix_type full
_refine_ls_number_parameters 221
_refine_ls_number_reflns 4690
_refine_ls_number_restraints 0
_refine_ls_restrained_S_all 0.904
_refine_ls_R_factor_all 0.2886
_refine_ls_R_factor_gt 0.0840
_refine_ls_shift/su_max 0.062
_refine_ls_shift/su_mean 0.0141
_refine_ls_structure_factor_coef Fsqd
_refine_ls_weighting_details 'calc w=1/[\s^2^(Fo^2^)+(0.0675P)^2^+0.0000P] where P=(Fo^2^+2Fc^2^)/3'
_refine_ls_weighting_scheme calc
_refine_ls_wR_factor_gt 0.1516
_refine_ls_wR_factor_ref 0.2472
_reflns_number_gt 1222
_reflns_number_total 3000
_reflns_threshold_expression >2sigma(I)
_cod_data_source_file jo6b01802_si_002.cif
_cod_data_source_block ts-193b+c
_cod_database_code 4037235

loop_
_symmetry_equiv_pos_as_xyz
'x, y, z'
'-x+1/2, -y, z+1/2'
'x+1/2, -y+1/2, -z'
'-x, y+1/2, -z+1/2'
'-x, -y, -z'
'x-1/2, y, -z-1/2'
'-x-1/2, y-1/2, z'
'x, -y-1/2, z-1/2'

loop_
_atom_site_label
_atom_site_type_symbol
_atom_site_fract_x
_atom_site_fract_y
_atom_site_fract_z
_atom_site_U_iso_or_equiv
_atom_site_adp_type
_atom_site_occupancy
_atom_site_symmetry_multiplicity
_atom_site_calc_flag
_atom_site_refinement_flags
C4 C 0.2837(6) 0.1492(9) 0.3258(2) 0.057(2) Uani 1 1 d .
C3 C 0.3003(5) 0.0771(8) 0.35921(19) 0.0444(18) Uani 1 1 d .
C1 C 0.2806(5) -0.0642(7) 0.42450(18) 0.0437(17) Uani 1 1 d .
C5 C 0.1744(7) 0.1864(9) 0.3131(2) 0.056(2) Uani 1 1 d .
C2 C 0.3887(6) -0.0637(8) 0.41691(18) 0.0479(18) Uani 1 1 d .
C8 C 0.5848(6) -0.1570(8) 0.4296(2) 0.0511(19) Uani 1 1 d .
O1 O 0.4436(4) -0.1708(7) 0.47411(15) 0.0837(18) Uani 1 1 d .
C13 C 0.7992(7) -0.2159(12) 0.4106(3) 0.089(3) Uani 1 1 d .
H13 H 0.8716 -0.2348 0.4039 0.106 Uiso 1 1 calc R
C11 C 0.6108(6) -0.2323(9) 0.3962(2) 0.066(2) Uani 1 1 d .
H11 H 0.5553 -0.2626 0.3799 0.079 Uiso 1 1 calc R
C14 C 0.0800(6) -0.1263(9) 0.4562(2) 0.080(3) Uani 1 1 d .
H14A H 0.0405 -0.1701 0.4771 0.120 Uiso 1 1 calc R
H14B H 0.0604 -0.1872 0.4341 0.120 Uiso 1 1 calc R
H14C H 0.0620 -0.0108 0.4529 0.120 Uiso 1 1 calc R
C10 C 0.6695(7) -0.1151(9) 0.4533(2) 0.064(2) Uani 1 1 d .
H10 H 0.6536 -0.0673 0.4763 0.077 Uiso 1 1 calc R
C12 C 0.7163(8) -0.2627(10) 0.3869(2) 0.077(3) Uani 1 1 d .
H12 H 0.7327 -0.3153 0.3645 0.092 Uiso 1 1 calc R
C9 C 0.4711(6) -0.1323(9) 0.4420(2) 0.059(2) Uani 1 1 d .
C15 C 0.7756(7) -0.1420(11) 0.4438(3) 0.086(3) Uani 1 1 d .
H15 H 0.8316 -0.1101 0.4598 0.103 Uiso 1 1 calc R
C16 C 0.1585(7) 0.2662(9) 0.2756(2) 0.059(2) Uani 1 1 d .
C18 C 0.0564(7) 0.3358(9) 0.2681(3) 0.077(3) Uani 1 1 d .
H18 H 0.0027 0.3380 0.2865 0.092 Uiso 1 1 calc R
C19 C 0.2347(8) 0.2703(11) 0.2481(3) 0.089(3) Uani 1 1 d .
H19 H 0.3035 0.2253 0.2526 0.107 Uiso 1 1 calc R
O2 O 0.0953(5) 0.1513(6) 0.33306(15) 0.0760(16) Uani 1 1 d .
C23 C 0.0352(10) 0.4019(12) 0.2330(3) 0.103(4) Uani 1 1 d .
H23 H -0.0339 0.4439 0.2276 0.124 Uiso 1 1 calc R
C21 C 0.2129(9) 0.3392(14) 0.2136(3) 0.115(4) Uani 1 1 d .
H21 H 0.2664 0.3399 0.1952 0.138 Uiso 1 1 calc R
C22 C 0.1136(12) 0.4056(14) 0.2067(4) 0.125(5) Uani 1 1 d .
H22 H 0.0993 0.4543 0.1837 0.150 Uiso 1 1 calc R
H1 H 0.349(4) 0.193(6) 0.3097(14) 0.025(15) Uiso 1 1 d .
S1 S 0.19583(15) 0.0191(2) 0.38969(5) 0.0541(6) Uani 1 1 d .
S2 S 0.42935(15) 0.0319(2) 0.37470(5) 0.0591(6) Uani 1 1 d .
S3 S 0.22398(16) -0.1468(2) 0.46434(6) 0.0616(6) Uani 1 1 d .

loop_
_atom_site_aniso_label
_atom_site_aniso_U_11
_atom_site_aniso_U_22
_atom_site_aniso_U_33
_atom_site_aniso_U_23
_atom_site_aniso_U_13
_atom_site_aniso_U_12
C4 0.045(5) 0.063(5) 0.063(6) 0.000(4) -0.006(5) 0.004(4)
C3 0.041(5) 0.049(4) 0.043(5) -0.007(3) -0.005(3) -0.001(3)
C1 0.034(4) 0.053(4) 0.045(4) -0.014(3) 0.004(4) -0.002(3)
C5 0.064(6) 0.058(5) 0.047(5) -0.014(4) 0.000(4) 0.007(5)
C2 0.054(5) 0.056(4) 0.034(4) 0.010(3) -0.007(4) 0.001(4)
C8 0.047(5) 0.058(5) 0.049(5) 0.002(4) 0.000(4) 0.008(4)
O1 0.067(4) 0.123(5) 0.061(4) 0.027(4) -0.002(3) 0.010(3)
C13 0.061(7) 0.107(7) 0.098(9) 0.008(7) 0.012(6) 0.018(6)
C11 0.051(5) 0.070(5) 0.076(6) -0.005(5) -0.009(5) 0.014(4)
C14 0.061(6) 0.094(6) 0.085(7) 0.003(5) 0.022(5) 0.000(5)
C10 0.061(6) 0.081(6) 0.051(5) 0.006(4) -0.006(4) 0.009(5)
C12 0.078(7) 0.094(6) 0.059(6) 0.003(5) 0.005(5) 0.021(6)
C9 0.061(6) 0.060(5) 0.055(6) 0.004(4) -0.006(5) -0.002(4)
C15 0.040(6) 0.109(7) 0.108(8) 0.004(6) -0.006(5) 0.002(5)
C16 0.067(6) 0.064(5) 0.045(5) -0.012(4) -0.009(4) 0.003(5)
C18 0.068(6) 0.074(5) 0.089(7) -0.003(5) -0.024(6) 0.005(5)
C19 0.100(8) 0.110(7) 0.058(6) 0.004(5) -0.019(6) 0.020(6)
O2 0.066(4) 0.092(4) 0.070(4) -0.001(3) -0.008(3) 0.008(3)
C23 0.105(10) 0.083(7) 0.121(11) 0.028(7) -0.059(8) -0.009(7)
C21 0.126(10) 0.168(10) 0.050(6) 0.033(7) -0.014(6) 0.018(8)
C22 0.159(14) 0.115(9) 0.101(11) 0.039(8) -0.055(10) -0.012(9)
S1 0.0465(12) 0.0610(11) 0.0548(13) -0.0074(10) -0.0062(10) 0.0051(9)
S2 0.0481(13) 0.0715(12) 0.0578(13) 0.0070(11) -0.0039(10) -0.0004(10)
S3 0.0583(15) 0.0682(13) 0.0585(14) 0.0022(10) 0.0049(11) -0.0001(11)

loop_
_atom_type_symbol
_atom_type_description
_atom_type_scat_dispersion_real
_atom_type_scat_dispersion_imag
_atom_type_scat_source
C C 0.0033 0.0016 'International Tables Vol C Tables 4.2.6.8 and 6.1.1.4'
H H 0.0000 0.0000 'International Tables Vol C Tables 4.2.6.8 and 6.1.1.4'
O O 0.0106 0.0060 'International Tables Vol C Tables 4.2.6.8 and 6.1.1.4'
S S 0.1246 0.1234 'International Tables Vol C Tables 4.2.6.8 and 6.1.1.4'

loop_
_geom_angle_atom_site_label_1
_geom_angle_atom_site_label_2
_geom_angle_atom_site_label_3
_geom_angle
C3 C4 C5 120.7(7)
C3 C4 H1 121(3)
C5 C4 H1 118(3)
C4 C3 S2 121.3(6)
C4 C3 S1 124.1(6)
S2 C3 S1 114.6(4)
C2 C1 S3 124.3(5)
C2 C1 S1 115.7(5)
S3 C1 S1 120.0(4)
O2 C5 C4 119.6(8)
O2 C5 C16 121.0(8)
C4 C5 C16 119.5(7)
C1 C2 C9 123.5(6)
C1 C2 S2 116.7(5)
C9 C2 S2 119.8(6)
C11 C8 C10 117.9(7)
C11 C8 C9 122.5(7)
C10 C8 C9 119.4(7)
C12 C13 C15 120.1(9)
C12 C13 H13 119.9
C15 C13 H13 119.9
C12 C11 C8 120.8(8)
C12 C11 H11 119.6
C8 C11 H11 119.6
S3 C14 H14A 109.5
S3 C14 H14B 109.5
H14A C14 H14B 109.5
S3 C14 H14C 109.5
H14A C14 H14C 109.5
H14B C14 H14C 109.5
C15 C10 C8 121.5(8)
C15 C10 H10 119.2
C8 C10 H10 119.2
C13 C12 C11 120.1(8)
C13 C12 H12 119.9
C11 C12 H12 119.9
O1 C9 C2 118.6(7)
O1 C9 C8 120.1(7)
C2 C9 C8 121.2(7)
C10 C15 C13 119.5(9)
C10 C15 H15 120.3
C13 C15 H15 120.3
C19 C16 C18 117.7(8)
C19 C16 C5 124.8(8)
C18 C16 C5 117.4(8)
C23 C18 C16 119.6(9)
C23 C18 H18 120.2
C16 C18 H18 120.2
C16 C19 C21 121.8(9)
C16 C19 H19 119.1
C21 C19 H19 119.1
C22 C23 C18 120.6(11)
C22 C23 H23 119.7
C18 C23 H23 119.7
C22 C21 C19 119.8(11)
C22 C21 H21 120.1
C19 C21 H21 120.1
C21 C22 C23 120.3(11)
C21 C22 H22 119.9
C23 C22 H22 119.9
C3 S1 C1 96.5(3)
C3 S2 C2 96.3(3)
C1 S3 C14 103.0(3)

loop_
_geom_bond_atom_site_label_1
_geom_bond_atom_site_label_2
_geom_bond_distance
C4 C3 1.345(9)
C4 C5 1.444(9)
C4 H1 1.04(5)
C3 S2 1.712(7)
C3 S1 1.745(7)
C1 C2 1.350(8)
C1 S3 1.719(7)
C1 S1 1.754(7)
C5 O2 1.237(8)
C5 C16 1.500(10)
C2 C9 1.458(9)
C2 S2 1.767(7)
C8 C11 1.378(9)
C8 C10 1.381(9)
C8 C9 1.473(10)
O1 C9 1.239(8)
C13 C12 1.375(11)
C13 C15 1.360(11)
C13 H13 0.9300
C11 C12 1.355(10)
C11 H11 0.9300
C14 S3 1.793(8)
C14 H14A 0.9600
C14 H14B 0.9600
C14 H14C 0.9600
C10 C15 1.359(10)
C10 H10 0.9300
C12 H12 0.9300
C15 H15 0.9300
C16 C19 1.358(10)
C16 C18 1.394(9)
C18 C23 1.390(11)
C18 H18 0.9300
C19 C21 1.378(11)
C19 H19 0.9300
C23 C22 1.344(13)
C23 H23 0.9300
C21 C22 1.350(13)
C21 H21 0.9300
C22 H22 0.9300
